data_7062135
loop_
_publ_author_name
'Paziresh, Sareh'
'Aghakhanpour, Reza Babadi'
'Shahsavari, Hamid R.'
'Dolatyari, Vahideh'
'Ara, Irene'
'Nabavizadeh, S. Masoud'

_publ_section_title
;
 Phosphorescent cyclometalated Ir(iii) complexes comprising chelating
 thiolate ligands as pH-activatable sensors
;
_journal_issue 3
_journal_name_full 'New Journal of Chemistry'
_journal_page_first 1378
_journal_page_last 1387
_journal_paper_doi 10.1039/D2NJ05209A
_journal_volume 47
_journal_year 2023
_chemical_formula_sum 'C38 H29 Ir N4 O5 S'
_chemical_formula_weight 845.91
_space_group_crystal_system triclinic
_space_group_IT_number 2
_space_group_name_Hall '-P 1'
_space_group_name_H-M_alt 'P -1'
_atom_sites_solution_hydrogens geom
_audit_creation_method SHELXL-2018/3
_audit_update_record
;
2022-11-30 deposited with the CCDC.	2022-12-05 downloaded from the CCDC.
;
_cell_angle_alpha 96.688(2)
_cell_angle_beta 100.159(2)
_cell_angle_gamma 92.890(2)
_cell_formula_units_Z 2
_cell_length_a 9.1852(7)
_cell_length_b 12.9336(7)
_cell_length_c 13.8984(8)
_cell_measurement_reflns_used 9702
_cell_measurement_temperature 100(2)
_cell_measurement_theta_max 28.324
_cell_measurement_theta_min 2.471
_cell_volume 1609.90(18)
_computing_cell_refinement 'SAINT V8.40B (Bruker AXS, 2016) in APEX4'
_computing_data_collection 'SAINT V8.40B (Bruker AXS, 2016) in APEX4'
_computing_data_reduction 'SAINT V8.40B (Bruker AXS, 2016) in APEX4'
_computing_molecular_graphics 'XP program, SHELXTL v6.12, Bruker2000'
_computing_publication_material 'XCIF program, PLATON(Spek, 1998)'
_computing_structure_refinement 'SHELXL-2018/3 (Sheldrick, 2018)'
_computing_structure_solution 'SHELXS-2013 (Sheldrick, 2013)'
_diffrn_ambient_temperature 100(2)
_diffrn_measured_fraction_theta_full 0.968
_diffrn_measured_fraction_theta_max 0.949
_diffrn_measurement_device_type 'Bruker D8 VENTURE'
_diffrn_measurement_method '\w and \p scans'
_diffrn_radiation_type MoK\a
_diffrn_radiation_wavelength 0.71073
_diffrn_reflns_av_R_equivalents 0.0286
_diffrn_reflns_av_unetI/netI 0.0132
_diffrn_reflns_Laue_measured_fraction_full 0.968
_diffrn_reflns_Laue_measured_fraction_max 0.949
_diffrn_reflns_limit_h_max 12
_diffrn_reflns_limit_h_min -12
_diffrn_reflns_limit_k_max 17
_diffrn_reflns_limit_k_min -17
_diffrn_reflns_limit_l_max 18
_diffrn_reflns_limit_l_min -18
_diffrn_reflns_number 74974
_diffrn_reflns_point_group_measured_fraction_full 0.968
_diffrn_reflns_point_group_measured_fraction_max 0.949
_diffrn_reflns_theta_full 25.242
_diffrn_reflns_theta_max 28.282
_diffrn_reflns_theta_min 2.042
_diffrn_source 'high brilliance microfocus sealed tube'
_exptl_absorpt_coefficient_mu 4.265
_exptl_absorpt_correction_T_max 0.7457
_exptl_absorpt_correction_T_min 0.6233
_exptl_absorpt_correction_type multi-scan
_exptl_absorpt_process_details
;
 SADABS: Area-Detector Absorption Correction (version 2016/02). 
 Bruker-AXS within APEX4 package. Madison 2016.
;
_exptl_crystal_colour dark-res
_exptl_crystal_density_diffrn 1.745
_exptl_crystal_description triangular-prism
_exptl_crystal_F_000 836
_exptl_crystal_size_max 0.140
_exptl_crystal_size_mid 0.110
_exptl_crystal_size_min 0.090
_refine_diff_density_max 2.064
_refine_diff_density_min -2.943
_refine_diff_density_rms 0.139
_refine_ls_extinction_method none
_refine_ls_goodness_of_fit_ref 1.412
_refine_ls_hydrogen_treatment constr
_refine_ls_matrix_type full
_refine_ls_number_parameters 446
_refine_ls_number_reflns 7583
_refine_ls_number_restraints 0
_refine_ls_restrained_S_all 1.412
_refine_ls_R_factor_all 0.0306
_refine_ls_R_factor_gt 0.0284
_refine_ls_shift/su_max 0.002
_refine_ls_shift/su_mean 0.000
_refine_ls_structure_factor_coef Fsqd
_refine_ls_weighting_details 'w=1/[\s^2^(Fo^2^)+9.6251P] where P=(Fo^2^+2Fc^2^)/3'
_refine_ls_weighting_scheme calc
_refine_ls_wR_factor_gt 0.0787
_refine_ls_wR_factor_ref 0.0796
_reflns_Friedel_coverage 0.000
_reflns_number_gt 7246
_reflns_number_total 7583
_reflns_threshold_expression 'I > 2\s(I)'
_cod_data_source_file d2nj05209a3.cif
_cod_data_source_block shelx
_cod_depositor_comments 'Adding full bibliography for 7062135--7062136.cif.'
_cod_original_cell_volume 1609.89(18)
_cod_database_code 7062135
_shelx_shelxl_version_number 2018/3
_shelx_space_group_comment
;
The symmetry employed for this shelxl refinement is uniquely defined
by the following loop, which should always be used as a source of
symmetry information in preference to the above space-group names.
They are only intended as comments.
;
_shelx_estimated_absorpt_t_min 0.587
_shelx_estimated_absorpt_t_max 0.700

loop_
_space_group_symop_operation_xyz
'x, y, z'
'-x, -y, -z'

loop_
_atom_site_label
_atom_site_type_symbol
_atom_site_fract_x
_atom_site_fract_y
_atom_site_fract_z
_atom_site_U_iso_or_equiv
_atom_site_adp_type
_atom_site_occupancy
_atom_site_site_symmetry_order
_atom_site_calc_flag
_atom_site_refinement_flags_posn
_atom_site_refinement_flags_adp
_atom_site_refinement_flags_occupancy
_atom_site_disorder_assembly
_atom_site_disorder_group
Ir Ir 0.53420(2) 0.27962(2) 0.71983(2) 0.01386(5) Uani 1 1 d . . . . .
N1 N 0.4491(4) 0.1238(3) 0.7366(3) 0.0160(7) Uani 1 1 d . . . . .
N2 N 0.2355(4) 0.0688(3) 0.7990(3) 0.0234(9) Uani 1 1 d . . . . .
N3 N 0.6991(4) 0.2556(3) 0.8373(3) 0.0156(7) Uani 1 1 d . . . . .
N4 N 0.3922(4) 0.3129(3) 0.5955(3) 0.0141(7) Uani 1 1 d . . . . .
O1 O 1.0146(5) 0.0984(4) 1.1135(3) 0.0368(10) Uani 1 1 d . . . . .
O2 O 1.1695(4) 0.1500(3) 1.0175(3) 0.0288(8) Uani 1 1 d . . . . .
O3 O -0.0603(4) 0.3691(3) 0.3446(3) 0.0351(9) Uani 1 1 d . . . . .
O4 O 0.0763(4) 0.5214(3) 0.3770(3) 0.0268(8) Uani 1 1 d . . . . .
S1 S 0.30294(12) 0.27452(9) 0.79458(9) 0.0191(2) Uani 1 1 d . . . . .
C1 C 0.3269(5) 0.1434(4) 0.7770(4) 0.0198(9) Uani 1 1 d . . . . .
C2 C 0.4874(5) 0.0251(4) 0.7258(3) 0.0188(9) Uani 1 1 d . . . . .
H2 H 0.574790 0.010229 0.700690 0.023 Uiso 1 1 calc R U . . .
C3 C 0.4028(6) -0.0552(4) 0.7504(4) 0.0252(10) Uani 1 1 d . . . . .
H3 H 0.429978 -0.125228 0.743550 0.030 Uiso 1 1 calc R U . . .
C4 C 0.2754(5) -0.0283(4) 0.7857(4) 0.0251(10) Uani 1 1 d . . . . .
H4 H 0.213364 -0.082616 0.801207 0.030 Uiso 1 1 calc R U . . .
C5 C 0.7004(5) 0.2809(4) 0.9372(3) 0.0186(9) Uani 1 1 d . . . . .
C6 C 0.5954(5) 0.3466(4) 0.9690(4) 0.0228(10) Uani 1 1 d . . . . .
H6 H 0.522126 0.371272 0.921624 0.027 Uiso 1 1 calc R U . . .
C7 C 0.5980(6) 0.3753(5) 1.0672(4) 0.0286(11) Uani 1 1 d . . . . .
H7 H 0.525870 0.418999 1.087356 0.034 Uiso 1 1 calc R U . . .
C8 C 0.7061(6) 0.3407(5) 1.1386(4) 0.0289(11) Uani 1 1 d . . . . .
H8 H 0.706889 0.360936 1.206596 0.035 Uiso 1 1 calc R U . . .
C9 C 0.8106(6) 0.2778(4) 1.1101(3) 0.0251(10) Uani 1 1 d . . . . .
H9 H 0.883544 0.254819 1.158863 0.030 Uiso 1 1 calc R U . . .
C10 C 0.8116(5) 0.2464(4) 1.0094(3) 0.0193(9) Uani 1 1 d . . . . .
C11 C 0.9237(5) 0.1878(4) 0.9755(3) 0.0193(9) Uani 1 1 d . . . . .
C12 C 1.0382(5) 0.1409(4) 1.0450(3) 0.0224(10) Uani 1 1 d . . . . .
C13 C 1.2882(6) 0.0994(5) 1.0719(5) 0.0364(13) Uani 1 1 d . . . . .
H13A H 1.379081 0.111072 1.045638 0.055 Uiso 1 1 calc R U . . .
H13B H 1.304896 0.128554 1.141624 0.055 Uiso 1 1 calc R U . . .
H13C H 1.261271 0.024322 1.065498 0.055 Uiso 1 1 calc R U . . .
C14 C 0.9276(5) 0.1721(4) 0.8773(3) 0.0172(8) Uani 1 1 d . . . . .
H14 H 1.006327 0.137270 0.854907 0.021 Uiso 1 1 calc R U . . .
C15 C 0.8144(5) 0.2076(3) 0.8087(3) 0.0152(8) Uani 1 1 d . . . . .
C16 C 0.8165(5) 0.1990(3) 0.7034(3) 0.0148(8) Uani 1 1 d . . . . .
C17 C 0.6957(5) 0.2403(3) 0.6463(3) 0.0147(8) Uani 1 1 d . . . . .
C18 C 0.7001(5) 0.2434(4) 0.5465(3) 0.0179(9) Uani 1 1 d . . . . .
H18 H 0.621300 0.271622 0.506138 0.021 Uiso 1 1 calc R U . . .
C19 C 0.8176(5) 0.2060(4) 0.5052(3) 0.0196(9) Uani 1 1 d . . . . .
H19 H 0.818502 0.209354 0.437370 0.023 Uiso 1 1 calc R U . . .
C20 C 0.9344(5) 0.1634(4) 0.5629(3) 0.0192(9) Uani 1 1 d . . . . .
H20 H 1.013440 0.136733 0.534128 0.023 Uiso 1 1 calc R U . . .
C21 C 0.9346(5) 0.1603(4) 0.6622(3) 0.0168(8) Uani 1 1 d . . . . .
H21 H 1.014015 0.132194 0.702026 0.020 Uiso 1 1 calc R U . . .
C22 C 0.3113(5) 0.2422(3) 0.5200(3) 0.0146(8) Uani 1 1 d . . . . .
C23 C 0.3434(5) 0.1364(4) 0.5146(3) 0.0169(8) Uani 1 1 d . . . . .
H23 H 0.416754 0.114804 0.563887 0.020 Uiso 1 1 calc R U . . .
C24 C 0.2702(5) 0.0644(4) 0.4393(3) 0.0181(9) Uani 1 1 d . . . . .
H24 H 0.291560 -0.006830 0.437300 0.022 Uiso 1 1 calc R U . . .
C25 C 0.1631(5) 0.0960(4) 0.3646(3) 0.0195(9) Uani 1 1 d . . . . .
H25 H 0.113866 0.046171 0.311738 0.023 Uiso 1 1 calc R U . . .
C26 C 0.1301(5) 0.1980(4) 0.3681(3) 0.0188(9) Uani 1 1 d . . . . .
H26 H 0.057881 0.218282 0.317387 0.023 Uiso 1 1 calc R U . . .
C27 C 0.2016(5) 0.2742(3) 0.4462(3) 0.0153(8) Uani 1 1 d . . . . .
C28 C 0.1767(5) 0.3825(4) 0.4511(3) 0.0157(8) Uani 1 1 d . . . . .
C29 C 0.0517(5) 0.4214(4) 0.3833(3) 0.0194(9) Uani 1 1 d . . . . .
C30 C -0.0335(6) 0.5655(4) 0.3076(4) 0.0277(11) Uani 1 1 d . . . . .
H30A H -0.005599 0.639789 0.308234 0.041 Uiso 1 1 calc R U . . .
H30B H -0.037970 0.528902 0.241210 0.041 Uiso 1 1 calc R U . . .
H30C H -0.130841 0.557641 0.326612 0.041 Uiso 1 1 calc R U . . .
C31 C 0.2692(5) 0.4514(4) 0.5198(3) 0.0172(8) Uani 1 1 d . . . . .
H31 H 0.259682 0.524215 0.520114 0.021 Uiso 1 1 calc R U . . .
C32 C 0.3797(5) 0.4154(3) 0.5909(3) 0.0154(8) Uani 1 1 d . . . . .
C33 C 0.4859(5) 0.4845(4) 0.6628(3) 0.0165(8) Uani 1 1 d . . . . .
C34 C 0.5848(5) 0.4327(4) 0.7280(3) 0.0169(8) Uani 1 1 d . . . . .
C35 C 0.6981(5) 0.4944(4) 0.7933(3) 0.0208(9) Uani 1 1 d . . . . .
H35 H 0.767156 0.462131 0.837390 0.025 Uiso 1 1 calc R U . . .
C36 C 0.7116(6) 0.6021(4) 0.7947(4) 0.0247(10) Uani 1 1 d . . . . .
H36 H 0.789996 0.642157 0.839366 0.030 Uiso 1 1 calc R U . . .
C37 C 0.6113(6) 0.6520(4) 0.7315(4) 0.0233(10) Uani 1 1 d . . . . .
H37 H 0.620468 0.725761 0.733888 0.028 Uiso 1 1 calc R U . . .
C38 C 0.4983(5) 0.5935(4) 0.6652(3) 0.0203(9) Uani 1 1 d . . . . .
H38 H 0.429658 0.626934 0.621739 0.024 Uiso 1 1 calc R U . . .
O5 O -0.0792(11) 0.5791(14) 0.0419(9) 0.173(6) Uani 1 1 d G . . . .
H5A H -0.051362 0.542836 0.090041 0.260 Uiso 1 1 d G U . . .
H5B H -0.174831 0.569628 0.022931 0.260 Uiso 1 1 d G U . . .

loop_
_atom_site_aniso_label
_atom_site_aniso_U_11
_atom_site_aniso_U_22
_atom_site_aniso_U_33
_atom_site_aniso_U_23
_atom_site_aniso_U_13
_atom_site_aniso_U_12
Ir 0.01133(8) 0.01825(8) 0.01307(8) 0.00413(5) 0.00248(5) 0.00548(5)
N1 0.0139(17) 0.0212(19) 0.0135(17) 0.0045(14) 0.0017(13) 0.0050(14)
N2 0.0176(19) 0.027(2) 0.029(2) 0.0116(18) 0.0077(16) 0.0060(16)
N3 0.0143(17) 0.0207(19) 0.0117(17) 0.0021(14) 0.0011(13) 0.0058(14)
N4 0.0128(16) 0.0183(18) 0.0120(16) 0.0036(14) 0.0021(13) 0.0051(13)
O1 0.034(2) 0.053(3) 0.030(2) 0.0240(19) 0.0089(17) 0.0208(19)
O2 0.0169(17) 0.042(2) 0.0283(19) 0.0106(17) -0.0005(14) 0.0090(15)
O3 0.029(2) 0.028(2) 0.043(2) 0.0074(17) -0.0100(17) 0.0035(16)
O4 0.0248(18) 0.0217(17) 0.0314(19) 0.0112(15) -0.0073(15) 0.0050(14)
S1 0.0157(5) 0.0230(6) 0.0211(5) 0.0057(4) 0.0060(4) 0.0080(4)
C1 0.017(2) 0.023(2) 0.023(2) 0.0070(18) 0.0100(18) 0.0074(17)
C2 0.014(2) 0.023(2) 0.019(2) 0.0032(17) 0.0015(16) 0.0058(17)
C3 0.023(2) 0.024(2) 0.031(3) 0.009(2) 0.004(2) 0.0081(19)
C4 0.019(2) 0.025(2) 0.032(3) 0.011(2) 0.003(2) 0.0016(19)
C5 0.016(2) 0.025(2) 0.016(2) 0.0038(17) 0.0043(16) 0.0063(17)
C6 0.019(2) 0.033(3) 0.017(2) 0.0026(19) 0.0033(17) 0.0108(19)
C7 0.026(3) 0.041(3) 0.020(2) 0.000(2) 0.008(2) 0.013(2)
C8 0.030(3) 0.044(3) 0.014(2) 0.001(2) 0.0063(19) 0.012(2)
C9 0.025(2) 0.038(3) 0.014(2) 0.0060(19) 0.0044(18) 0.011(2)
C10 0.018(2) 0.027(2) 0.014(2) 0.0041(17) 0.0026(16) 0.0067(18)
C11 0.019(2) 0.024(2) 0.017(2) 0.0076(18) 0.0038(17) 0.0073(18)
C12 0.022(2) 0.028(3) 0.017(2) 0.0029(19) 0.0001(18) 0.0107(19)
C13 0.025(3) 0.046(3) 0.036(3) 0.007(3) -0.006(2) 0.015(2)
C14 0.0143(19) 0.020(2) 0.018(2) 0.0028(17) 0.0028(16) 0.0062(16)
C15 0.0130(19) 0.018(2) 0.015(2) 0.0032(16) 0.0009(15) 0.0041(16)
C16 0.0137(19) 0.017(2) 0.0140(19) 0.0025(16) 0.0022(15) 0.0028(15)
C17 0.0117(18) 0.017(2) 0.016(2) 0.0037(16) 0.0026(15) 0.0010(15)
C18 0.015(2) 0.022(2) 0.018(2) 0.0075(17) 0.0029(16) 0.0034(17)
C19 0.020(2) 0.025(2) 0.015(2) 0.0029(17) 0.0065(17) 0.0012(18)
C20 0.016(2) 0.022(2) 0.021(2) 0.0014(18) 0.0082(17) 0.0030(17)
C21 0.0128(19) 0.020(2) 0.018(2) 0.0028(17) 0.0023(16) 0.0035(16)
C22 0.0130(19) 0.019(2) 0.0128(19) 0.0027(16) 0.0033(15) 0.0027(16)
C23 0.015(2) 0.021(2) 0.015(2) 0.0047(17) 0.0033(16) 0.0041(16)
C24 0.020(2) 0.016(2) 0.019(2) 0.0023(17) 0.0050(17) 0.0038(17)
C25 0.023(2) 0.020(2) 0.015(2) -0.0013(17) 0.0025(17) 0.0008(17)
C26 0.017(2) 0.023(2) 0.016(2) 0.0036(17) 0.0009(16) 0.0023(17)
C27 0.0153(19) 0.017(2) 0.016(2) 0.0047(16) 0.0047(16) 0.0034(16)
C28 0.0147(19) 0.019(2) 0.0141(19) 0.0047(16) 0.0028(16) 0.0040(16)
C29 0.020(2) 0.020(2) 0.018(2) 0.0032(17) 0.0008(17) 0.0042(17)
C30 0.021(2) 0.029(3) 0.033(3) 0.018(2) -0.005(2) 0.006(2)
C31 0.017(2) 0.018(2) 0.018(2) 0.0060(17) 0.0047(16) 0.0049(16)
C32 0.016(2) 0.019(2) 0.0127(19) 0.0030(16) 0.0058(16) 0.0049(16)
C33 0.018(2) 0.019(2) 0.0138(19) 0.0029(16) 0.0053(16) 0.0049(16)
C34 0.018(2) 0.021(2) 0.0142(19) 0.0041(16) 0.0064(16) 0.0056(17)
C35 0.016(2) 0.027(2) 0.019(2) 0.0033(18) 0.0020(17) 0.0055(18)
C36 0.022(2) 0.028(3) 0.023(2) -0.0003(19) 0.0047(19) 0.0004(19)
C37 0.027(2) 0.024(2) 0.021(2) 0.0014(18) 0.0085(19) 0.0030(19)
C38 0.026(2) 0.021(2) 0.016(2) 0.0036(17) 0.0075(18) 0.0070(18)
O5 0.094(7) 0.328(18) 0.106(8) 0.117(10) -0.008(6) -0.017(9)

loop_
_atom_type_symbol
_atom_type_description
_atom_type_scat_dispersion_real
_atom_type_scat_dispersion_imag
_atom_type_scat_source
C C 0.0033 0.0016 'International Tables Vol C Tables 4.2.6.8 and 6.1.1.4'
H H 0.0000 0.0000 'International Tables Vol C Tables 4.2.6.8 and 6.1.1.4'
Ir Ir -1.4442 7.9887 'International Tables Vol C Tables 4.2.6.8 and 6.1.1.4'
N N 0.0061 0.0033 'International Tables Vol C Tables 4.2.6.8 and 6.1.1.4'
O O 0.0106 0.0060 'International Tables Vol C Tables 4.2.6.8 and 6.1.1.4'
S S 0.1246 0.1234 'International Tables Vol C Tables 4.2.6.8 and 6.1.1.4'

loop_
_geom_angle_atom_site_label_1
_geom_angle_atom_site_label_2
_geom_angle_atom_site_label_3
_geom_angle
_geom_angle_site_symmetry_1
_geom_angle_site_symmetry_3
_geom_angle_publ_flag
C34 Ir C17 93.92(18) . . ?
C34 Ir N4 79.86(17) . . ?
C17 Ir N4 93.97(16) . . ?
C34 Ir N3 95.58(17) . . ?
C17 Ir N3 80.26(16) . . ?
N4 Ir N3 172.45(15) . . ?
C34 Ir N1 166.82(15) . . ?
C17 Ir N1 98.85(16) . . ?
N4 Ir N1 102.36(14) . . ?
N3 Ir N1 83.45(14) . . ?
C34 Ir S1 102.23(13) . . ?
C17 Ir S1 163.17(13) . . ?
N4 Ir S1 84.37(10) . . ?
N3 Ir S1 102.56(11) . . ?
N1 Ir S1 65.36(10) . . ?
C2 N1 C1 118.0(4) . . ?
C2 N1 Ir 139.3(3) . . ?
C1 N1 Ir 102.5(3) . . ?
C4 N2 C1 116.3(4) . . ?
C15 N3 C5 118.8(4) . . ?
C15 N3 Ir 113.4(3) . . ?
C5 N3 Ir 127.8(3) . . ?
C32 N4 C22 118.6(4) . . ?
C32 N4 Ir 114.1(3) . . ?
C22 N4 Ir 127.3(3) . . ?
C12 O2 C13 116.4(4) . . ?
C29 O4 C30 115.6(4) . . ?
C1 S1 Ir 80.46(16) . . ?
N2 C1 N1 123.9(4) . . ?
N2 C1 S1 124.3(3) . . ?
N1 C1 S1 111.7(3) . . ?
N1 C2 C3 121.4(4) . . ?
N1 C2 H2 119.3 . . ?
C3 C2 H2 119.3 . . ?
C2 C3 C4 116.4(5) . . ?
C2 C3 H3 121.8 . . ?
C4 C3 H3 121.8 . . ?
N2 C4 C3 123.8(5) . . ?
N2 C4 H4 118.1 . . ?
C3 C4 H4 118.1 . . ?
N3 C5 C6 119.9(4) . . ?
N3 C5 C10 121.2(4) . . ?
C6 C5 C10 118.8(4) . . ?
C7 C6 C5 120.8(4) . . ?
C7 C6 H6 119.6 . . ?
C5 C6 H6 119.6 . . ?
C6 C7 C8 120.6(5) . . ?
C6 C7 H7 119.7 . . ?
C8 C7 H7 119.7 . . ?
C9 C8 C7 120.0(5) . . ?
C9 C8 H8 120.0 . . ?
C7 C8 H8 120.0 . . ?
C8 C9 C10 121.0(5) . . ?
C8 C9 H9 119.5 . . ?
C10 C9 H9 119.5 . . ?
C9 C10 C11 123.4(4) . . ?
C9 C10 C5 118.7(4) . . ?
C11 C10 C5 117.7(4) . . ?
C14 C11 C10 119.8(4) . . ?
C14 C11 C12 118.4(4) . . ?
C10 C11 C12 121.7(4) . . ?
O1 C12 O2 124.8(4) . . ?
O1 C12 C11 125.2(5) . . ?
O2 C12 C11 110.0(4) . . ?
O2 C13 H13A 109.5 . . ?
O2 C13 H13B 109.5 . . ?
H13A C13 H13B 109.5 . . ?
O2 C13 H13C 109.5 . . ?
H13A C13 H13C 109.5 . . ?
H13B C13 H13C 109.5 . . ?
C11 C14 C15 120.1(4) . . ?
C11 C14 H14 120.0 . . ?
C15 C14 H14 120.0 . . ?
N3 C15 C14 121.8(4) . . ?
N3 C15 C16 115.3(4) . . ?
C14 C15 C16 122.8(4) . . ?
C21 C16 C17 121.9(4) . . ?
C21 C16 C15 122.9(4) . . ?
C17 C16 C15 115.0(4) . . ?
C18 C17 C16 117.1(4) . . ?
C18 C17 Ir 128.7(3) . . ?
C16 C17 Ir 114.1(3) . . ?
C19 C18 C17 121.3(4) . . ?
C19 C18 H18 119.3 . . ?
C17 C18 H18 119.3 . . ?
C18 C19 C20 120.4(4) . . ?
C18 C19 H19 119.8 . . ?
C20 C19 H19 119.8 . . ?
C21 C20 C19 119.9(4) . . ?
C21 C20 H20 120.1 . . ?
C19 C20 H20 120.1 . . ?
C20 C21 C16 119.4(4) . . ?
C20 C21 H21 120.3 . . ?
C16 C21 H21 120.3 . . ?
N4 C22 C23 118.8(4) . . ?
N4 C22 C27 121.7(4) . . ?
C23 C22 C27 119.4(4) . . ?
C24 C23 C22 120.9(4) . . ?
C24 C23 H23 119.5 . . ?
C22 C23 H23 119.5 . . ?
C23 C24 C25 120.0(4) . . ?
C23 C24 H24 120.0 . . ?
C25 C24 H24 120.0 . . ?
C26 C25 C24 120.1(4) . . ?
C26 C25 H25 119.9 . . ?
C24 C25 H25 119.9 . . ?
C25 C26 C27 121.3(4) . . ?
C25 C26 H26 119.4 . . ?
C27 C26 H26 119.4 . . ?
C22 C27 C26 118.2(4) . . ?
C22 C27 C28 118.0(4) . . ?
C26 C27 C28 123.6(4) . . ?
C31 C28 C27 118.6(4) . . ?
C31 C28 C29 119.9(4) . . ?
C27 C28 C29 121.4(4) . . ?
O3 C29 O4 124.8(4) . . ?
O3 C29 C28 124.0(4) . . ?
O4 C29 C28 111.0(4) . . ?
O4 C30 H30A 109.5 . . ?
O4 C30 H30B 109.5 . . ?
H30A C30 H30B 109.5 . . ?
O4 C30 H30C 109.5 . . ?
H30A C30 H30C 109.5 . . ?
H30B C30 H30C 109.5 . . ?
C28 C31 C32 120.8(4) . . ?
C28 C31 H31 119.6 . . ?
C32 C31 H31 119.6 . . ?
N4 C32 C31 121.2(4) . . ?
N4 C32 C33 115.2(4) . . ?
C31 C32 C33 123.5(4) . . ?
C38 C33 C34 121.5(4) . . ?
C38 C33 C32 123.9(4) . . ?
C34 C33 C32 114.5(4) . . ?
C35 C34 C33 117.2(4) . . ?
C35 C34 Ir 128.3(3) . . ?
C33 C34 Ir 114.4(3) . . ?
C36 C35 C34 121.3(4) . . ?
C36 C35 H35 119.4 . . ?
C34 C35 H35 119.4 . . ?
C35 C36 C37 120.8(5) . . ?
C35 C36 H36 119.6 . . ?
C37 C36 H36 119.6 . . ?
C38 C37 C36 119.7(5) . . ?
C38 C37 H37 120.1 . . ?
C36 C37 H37 120.1 . . ?
C37 C38 C33 119.5(4) . . ?
C37 C38 H38 120.3 . . ?
C33 C38 H38 120.3 . . ?
H5A O5 H5B 109.4 . . ?

loop_
_geom_bond_atom_site_label_1
_geom_bond_atom_site_label_2
_geom_bond_distance
_geom_bond_site_symmetry_2
_geom_bond_publ_flag
Ir C34 1.996(5) . ?
Ir C17 1.998(4) . ?
Ir N4 2.076(4) . ?
Ir N3 2.086(4) . ?
Ir N1 2.178(4) . ?
Ir S1 2.5250(11) . ?
N1 C2 1.339(6) . ?
N1 C1 1.363(6) . ?
N2 C4 1.328(7) . ?
N2 C1 1.344(6) . ?
N3 C15 1.350(5) . ?
N3 C5 1.386(6) . ?
N4 C32 1.345(6) . ?
N4 C22 1.386(6) . ?
O1 C12 1.200(6) . ?
O2 C12 1.331(6) . ?
O2 C13 1.444(6) . ?
O3 C29 1.206(6) . ?
O4 C29 1.318(6) . ?
O4 C30 1.454(5) . ?
S1 C1 1.716(5) . ?
C2 C3 1.376(7) . ?
C2 H2 0.9500 . ?
C3 C4 1.391(7) . ?
C3 H3 0.9500 . ?
C4 H4 0.9500 . ?
C5 C6 1.412(6) . ?
C5 C10 1.427(6) . ?
C6 C7 1.368(7) . ?
C6 H6 0.9500 . ?
C7 C8 1.404(7) . ?
C7 H7 0.9500 . ?
C8 C9 1.370(7) . ?
C8 H8 0.9500 . ?
C9 C10 1.413(6) . ?
C9 H9 0.9500 . ?
C10 C11 1.424(6) . ?
C11 C14 1.363(6) . ?
C11 C12 1.499(6) . ?
C13 H13A 0.9800 . ?
C13 H13B 0.9800 . ?
C13 H13C 0.9800 . ?
C14 C15 1.414(6) . ?
C14 H14 0.9500 . ?
C15 C16 1.459(6) . ?
C16 C21 1.400(6) . ?
C16 C17 1.412(6) . ?
C17 C18 1.401(6) . ?
C18 C19 1.390(6) . ?
C18 H18 0.9500 . ?
C19 C20 1.399(6) . ?
C19 H19 0.9500 . ?
C20 C21 1.385(6) . ?
C20 H20 0.9500 . ?
C21 H21 0.9500 . ?
C22 C23 1.409(6) . ?
C22 C27 1.420(6) . ?
C23 C24 1.370(6) . ?
C23 H23 0.9500 . ?
C24 C25 1.411(6) . ?
C24 H24 0.9500 . ?
C25 C26 1.366(6) . ?
C25 H25 0.9500 . ?
C26 C27 1.420(6) . ?
C26 H26 0.9500 . ?
C27 C28 1.427(6) . ?
C28 C31 1.366(6) . ?
C28 C29 1.499(6) . ?
C30 H30A 0.9800 . ?
C30 H30B 0.9800 . ?
C30 H30C 0.9800 . ?
C31 C32 1.422(6) . ?
C31 H31 0.9500 . ?
C32 C33 1.452(6) . ?
C33 C38 1.405(6) . ?
C33 C34 1.417(6) . ?
C34 C35 1.399(7) . ?
C35 C36 1.389(7) . ?
C35 H35 0.9500 . ?
C36 C37 1.394(7) . ?
C36 H36 0.9500 . ?
C37 C38 1.386(7) . ?
C37 H37 0.9500 . ?
C38 H38 0.9500 . ?
O5 H5A 0.8702 . ?
O5 H5B 0.8699 . ?

loop_
_geom_torsion_atom_site_label_1
_geom_torsion_atom_site_label_2
_geom_torsion_atom_site_label_3
_geom_torsion_atom_site_label_4
_geom_torsion
_geom_torsion_site_symmetry_1
_geom_torsion_site_symmetry_2
_geom_torsion_site_symmetry_3
_geom_torsion_site_symmetry_4
_geom_torsion_publ_flag
C4 N2 C1 N1 4.5(7) . . . . ?
C4 N2 C1 S1 -176.4(4) . . . . ?
C2 N1 C1 N2 -5.8(7) . . . . ?
Ir N1 C1 N2 178.7(4) . . . . ?
C2 N1 C1 S1 175.0(3) . . . . ?
Ir N1 C1 S1 -0.5(4) . . . . ?
Ir S1 C1 N2 -178.8(5) . . . . ?
Ir S1 C1 N1 0.4(3) . . . . ?
C1 N1 C2 C3 2.9(7) . . . . ?
Ir N1 C2 C3 176.2(4) . . . . ?
N1 C2 C3 C4 0.7(7) . . . . ?
C1 N2 C4 C3 -0.5(8) . . . . ?
C2 C3 C4 N2 -2.0(8) . . . . ?
C15 N3 C5 C6 169.0(4) . . . . ?
Ir N3 C5 C6 -12.5(7) . . . . ?
C15 N3 C5 C10 -7.4(7) . . . . ?
Ir N3 C5 C10 171.1(3) . . . . ?
N3 C5 C6 C7 -177.8(5) . . . . ?
C10 C5 C6 C7 -1.3(8) . . . . ?
C5 C6 C7 C8 0.6(9) . . . . ?
C6 C7 C8 C9 0.1(9) . . . . ?
C7 C8 C9 C10 -0.1(9) . . . . ?
C8 C9 C10 C11 175.1(5) . . . . ?
C8 C9 C10 C5 -0.5(8) . . . . ?
N3 C5 C10 C9 177.7(5) . . . . ?
C6 C5 C10 C9 1.2(7) . . . . ?
N3 C5 C10 C11 1.8(7) . . . . ?
C6 C5 C10 C11 -174.7(5) . . . . ?
C9 C10 C11 C14 -171.5(5) . . . . ?
C5 C10 C11 C14 4.2(7) . . . . ?
C9 C10 C11 C12 9.2(8) . . . . ?
C5 C10 C11 C12 -175.1(5) . . . . ?
C13 O2 C12 O1 3.5(8) . . . . ?
C13 O2 C12 C11 -174.2(4) . . . . ?
C14 C11 C12 O1 -137.9(6) . . . . ?
C10 C11 C12 O1 41.4(8) . . . . ?
C14 C11 C12 O2 39.9(6) . . . . ?
C10 C11 C12 O2 -140.9(5) . . . . ?
C10 C11 C14 C15 -4.5(7) . . . . ?
C12 C11 C14 C15 174.8(4) . . . . ?
C5 N3 C15 C14 7.2(7) . . . . ?
Ir N3 C15 C14 -171.5(3) . . . . ?
C5 N3 C15 C16 -170.4(4) . . . . ?
Ir N3 C15 C16 10.9(5) . . . . ?
C11 C14 C15 N3 -1.3(7) . . . . ?
C11 C14 C15 C16 176.2(4) . . . . ?
N3 C15 C16 C21 174.0(4) . . . . ?
C14 C15 C16 C21 -3.7(7) . . . . ?
N3 C15 C16 C17 -1.3(6) . . . . ?
C14 C15 C16 C17 -178.9(4) . . . . ?
C21 C16 C17 C18 -1.5(7) . . . . ?
C15 C16 C17 C18 173.8(4) . . . . ?
C21 C16 C17 Ir 175.3(3) . . . . ?
C15 C16 C17 Ir -9.4(5) . . . . ?
C16 C17 C18 C19 0.9(7) . . . . ?
Ir C17 C18 C19 -175.3(4) . . . . ?
C17 C18 C19 C20 0.4(7) . . . . ?
C18 C19 C20 C21 -1.2(7) . . . . ?
C19 C20 C21 C16 0.6(7) . . . . ?
C17 C16 C21 C20 0.8(7) . . . . ?
C15 C16 C21 C20 -174.2(4) . . . . ?
C32 N4 C22 C23 168.7(4) . . . . ?
Ir N4 C22 C23 -11.9(6) . . . . ?
C32 N4 C22 C27 -8.8(6) . . . . ?
Ir N4 C22 C27 170.6(3) . . . . ?
N4 C22 C23 C24 -177.6(4) . . . . ?
C27 C22 C23 C24 0.0(6) . . . . ?
C22 C23 C24 C25 1.3(7) . . . . ?
C23 C24 C25 C26 -1.2(7) . . . . ?
C24 C25 C26 C27 -0.1(7) . . . . ?
N4 C22 C27 C26 176.2(4) . . . . ?
C23 C22 C27 C26 -1.2(6) . . . . ?
N4 C22 C27 C28 0.4(6) . . . . ?
C23 C22 C27 C28 -177.1(4) . . . . ?
C25 C26 C27 C22 1.3(7) . . . . ?
C25 C26 C27 C28 176.9(4) . . . . ?
C22 C27 C28 C31 6.8(6) . . . . ?
C26 C27 C28 C31 -168.8(4) . . . . ?
C22 C27 C28 C29 -173.0(4) . . . . ?
C26 C27 C28 C29 11.4(7) . . . . ?
C30 O4 C29 O3 -8.3(8) . . . . ?
C30 O4 C29 C28 175.9(4) . . . . ?
C31 C28 C29 O3 -154.7(5) . . . . ?
C27 C28 C29 O3 25.0(7) . . . . ?
C31 C28 C29 O4 21.1(6) . . . . ?
C27 C28 C29 O4 -159.2(4) . . . . ?
C27 C28 C31 C32 -5.7(6) . . . . ?
C29 C28 C31 C32 174.1(4) . . . . ?
C22 N4 C32 C31 10.1(6) . . . . ?
Ir N4 C32 C31 -169.4(3) . . . . ?
C22 N4 C32 C33 -169.8(4) . . . . ?
Ir N4 C32 C33 10.7(5) . . . . ?
C28 C31 C32 N4 -2.9(7) . . . . ?
C28 C31 C32 C33 177.0(4) . . . . ?
N4 C32 C33 C38 175.0(4) . . . . ?
C31 C32 C33 C38 -4.9(7) . . . . ?
N4 C32 C33 C34 -1.1(6) . . . . ?
C31 C32 C33 C34 178.9(4) . . . . ?
C38 C33 C34 C35 -1.7(6) . . . . ?
C32 C33 C34 C35 174.5(4) . . . . ?
C38 C33 C34 Ir 174.4(3) . . . . ?
C32 C33 C34 Ir -9.4(5) . . . . ?
C33 C34 C35 C36 0.8(7) . . . . ?
Ir C34 C35 C36 -174.7(4) . . . . ?
C34 C35 C36 C37 0.5(7) . . . . ?
C35 C36 C37 C38 -1.1(7) . . . . ?
C36 C37 C38 C33 0.2(7) . . . . ?
C34 C33 C38 C37 1.2(7) . . . . ?
C32 C33 C38 C37 -174.6(4) . . . . ?
